data_2020408
loop_
_publ_author_name
'Buist, Amanda R.'
'Kennedy, Alan R.'

_publ_section_title
;
 Salt forms of the pharmaceutical amide dihydrocarbamazepine
;
_journal_coeditor_code YF3097
_journal_issue 2
_journal_name_full 'Acta Crystallographica Section C'
_journal_page_first 155
_journal_page_last 160
_journal_paper_doi 10.1107/S2053229616001133
_journal_volume 72
_journal_year 2016
_chemical_formula_iupac 'C15 H15 N2 O +, Cl -, H2 O'
_chemical_formula_moiety 'C15 H15 N2 O +, Cl -, H2 O'
_chemical_formula_sum 'C15 H17 Cl N2 O2'
_chemical_formula_weight 292.76
_chemical_name_systematic
'(10,11-Dihydro-5<i>H</i>-dibenzo[<i>b</i>,<i>f</i>]azepin-5-yl)(hydroxy)methylidene]azanium chloride monohydrate'
_space_group_IT_number 14
_symmetry_cell_setting monoclinic
_symmetry_space_group_name_Hall '-P 2ybc'
_symmetry_space_group_name_H-M 'P 1 21/c 1'
_atom_sites_solution_hydrogens geom
_atom_sites_solution_primary direct
_atom_sites_solution_secondary difmap
_audit_creation_method SHELXL-97
_cell_angle_alpha 90.00
_cell_angle_beta 96.731(5)
_cell_angle_gamma 90.00
_cell_formula_units_Z 4
_cell_length_a 5.3048(3)
_cell_length_b 24.4966(14)
_cell_length_c 11.0163(6)
_cell_measurement_reflns_used 2171
_cell_measurement_temperature 123(2)
_cell_measurement_theta_max 29.8000
_cell_measurement_theta_min 3.1067
_cell_volume 1421.70(14)
_computing_cell_refinement
;
CrysAlis PRO (Agilent, 2014)
;
_computing_data_collection
;
CrysAlis PRO (Agilent, 2014)
;
_computing_data_reduction
;
CrysAlis PRO (Agilent, 2014)
;
_computing_molecular_graphics
;
Mercury (Macrae <i>et al.</i>,  2008) and ORTEP-3 for Windows (Farrugia,
2012)
;
_computing_publication_material
;
SHELXL2014 (Sheldrick, 2015b)
;
_computing_structure_refinement
;
SHELXL2014 (Sheldrick, 2015b)
;
_computing_structure_solution
;
SHELXT (Sheldrick, 2015a)
;
_diffrn_ambient_temperature 123(2)
_diffrn_measured_fraction_theta_full 0.998
_diffrn_measured_fraction_theta_max 0.929
_diffrn_measurement_device_type 'Oxford Diffraction Xcalibur E'
_diffrn_measurement_method 'omega scans'
_diffrn_radiation_monochromator graphite
_diffrn_radiation_source 'fine-focus sealed tube'
_diffrn_radiation_type MoK\a
_diffrn_radiation_wavelength 0.71073
_diffrn_reflns_av_R_equivalents 0.0323
_diffrn_reflns_av_sigmaI/netI 0.0634
_diffrn_reflns_limit_h_max 6
_diffrn_reflns_limit_h_min -7
_diffrn_reflns_limit_k_max 31
_diffrn_reflns_limit_k_min -29
_diffrn_reflns_limit_l_max 14
_diffrn_reflns_limit_l_min -15
_diffrn_reflns_number 7044
_diffrn_reflns_theta_full 27.00
_diffrn_reflns_theta_max 29.00
_diffrn_reflns_theta_min 3.11
_diffrn_standards_decay_% 0
_diffrn_standards_interval_count 0
_diffrn_standards_interval_time 0
_diffrn_standards_number 0
_exptl_absorpt_coefficient_mu 0.272
_exptl_absorpt_correction_T_max 1.00000
_exptl_absorpt_correction_T_min 0.96705
_exptl_absorpt_correction_type multi-scan
_exptl_absorpt_process_details
;
(CrysAlis PRO; Agilent, 2014)
;
_exptl_crystal_colour colourless
_exptl_crystal_density_diffrn 1.368
_exptl_crystal_density_method 'not measured'
_exptl_crystal_description block
_exptl_crystal_F_000 616
_exptl_crystal_size_max 0.25
_exptl_crystal_size_mid 0.22
_exptl_crystal_size_min 0.18
_refine_diff_density_max 0.272
_refine_diff_density_min -0.274
_refine_ls_extinction_method none
_refine_ls_goodness_of_fit_ref 1.032
_refine_ls_hydrogen_treatment mixed
_refine_ls_matrix_type full
_refine_ls_number_parameters 201
_refine_ls_number_reflns 3507
_refine_ls_number_restraints 0
_refine_ls_restrained_S_all 1.032
_refine_ls_R_factor_all 0.0780
_refine_ls_R_factor_gt 0.0437
_refine_ls_shift/su_max 0.001
_refine_ls_shift/su_mean 0.000
_refine_ls_structure_factor_coef Fsqd
_refine_ls_weighting_details 'calc w=1/[\s^2^(Fo^2^)+(0.0362P)^2^+0.1996P] where P=(Fo^2^+2Fc^2^)/3'
_refine_ls_weighting_scheme calc
_refine_ls_wR_factor_gt 0.0852
_refine_ls_wR_factor_ref 0.0994
_reflns_number_gt 2477
_reflns_number_total 3507
_reflns_threshold_expression I>2\s(I)
_cod_data_source_file yf3097sup1.cif
_cod_data_source_block II
_cod_depositor_comments 'Adding full bibliography for 2020407--2020409.cif.'
_cod_original_sg_symbol_H-M 'P 21/c'
_cod_database_code 2020408
_cod_database_fobs_code 2020408

loop_
_symmetry_equiv_pos_as_xyz
'x, y, z'
'-x, y+1/2, -z+1/2'
'-x, -y, -z'
'x, -y-1/2, z-1/2'

loop_
_atom_site_type_symbol
_atom_site_label
_atom_site_fract_x
_atom_site_fract_y
_atom_site_fract_z
_atom_site_U_iso_or_equiv
_atom_site_adp_type
_atom_site_calc_flag
_atom_site_refinement_flags
_atom_site_occupancy
_atom_site_symmetry_multiplicity
Cl Cl1 0.22098(8) 0.54240(2) 0.68704(4) 0.02364(13) Uani d . 1 1
O O1 0.3193(2) 0.35371(5) 0.42865(12) 0.0195(3) Uani d . 1 1
O O1W 0.2533(3) 0.40465(6) 0.23288(12) 0.0221(3) Uani d . 1 1
N N1 0.5160(3) 0.36537(6) 0.61893(13) 0.0153(3) Uani d . 1 1
N N2 0.2632(3) 0.43409(7) 0.52585(16) 0.0206(4) Uani d . 1 1
C C1 0.5617(3) 0.39448(7) 0.73387(16) 0.0153(4) Uani d . 1 1
C C2 0.4221(3) 0.37804(8) 0.82641(16) 0.0174(4) Uani d . 1 1
C C3 0.2334(3) 0.33258(8) 0.80044(17) 0.0197(4) Uani d . 1 1
H H3A 0.1249 0.3403 0.7230 0.024 Uiso calc R 1 1
H H3B 0.1226 0.3309 0.8667 0.024 Uiso calc R 1 1
C C4 0.3647(4) 0.27728(8) 0.79053(17) 0.0204(4) Uani d . 1 1
H H4A 0.4579 0.2688 0.8715 0.025 Uiso calc R 1 1
H H4B 0.2307 0.2492 0.7738 0.025 Uiso calc R 1 1
C C5 0.5485(3) 0.27070(8) 0.69585(16) 0.0178(4) Uani d . 1 1
C C6 0.6178(3) 0.31080(8) 0.61605(16) 0.0164(4) Uani d . 1 1
C C7 0.6633(4) 0.21941(8) 0.68785(19) 0.0252(5) Uani d . 1 1
H H7 0.6189 0.1908 0.7396 0.030 Uiso calc R 1 1
C C8 0.8387(4) 0.20906(9) 0.60743(19) 0.0283(5) Uani d . 1 1
H H8 0.9121 0.1738 0.6041 0.034 Uiso calc R 1 1
C C9 0.9075(4) 0.25027(9) 0.53148(19) 0.0270(5) Uani d . 1 1
H H9 1.0302 0.2436 0.4770 0.032 Uiso calc R 1 1
C C10 0.7963(3) 0.30103(8) 0.53575(17) 0.0201(4) Uani d . 1 1
H H10 0.8419 0.3294 0.4837 0.024 Uiso calc R 1 1
C C11 0.4745(4) 0.40282(8) 0.94024(17) 0.0227(4) Uani d . 1 1
H H11 0.3804 0.3928 1.0050 0.027 Uiso calc R 1 1
C C12 0.6633(4) 0.44207(8) 0.95966(18) 0.0246(5) Uani d . 1 1
H H12 0.6994 0.4583 1.0381 0.030 Uiso calc R 1 1
C C13 0.7997(4) 0.45781(8) 0.86587(17) 0.0231(4) Uani d . 1 1
H H13 0.9279 0.4849 0.8799 0.028 Uiso calc R 1 1
C C14 0.7491(3) 0.43393(8) 0.75109(17) 0.0188(4) Uani d . 1 1
H H14 0.8412 0.4445 0.6859 0.023 Uiso calc R 1 1
C C15 0.3652(3) 0.38528(7) 0.52315(16) 0.0156(4) Uani d . 1 1
H H1 0.284(5) 0.3755(11) 0.355(2) 0.059(8) Uiso d . 1 1
H H1N 0.288(4) 0.4565(10) 0.586(2) 0.036(7) Uiso d . 1 1
H H1W 0.112(5) 0.4259(11) 0.239(2) 0.055(8) Uiso d . 1 1
H H2N 0.150(4) 0.4426(9) 0.463(2) 0.033(6) Uiso d . 1 1
H H2W 0.381(5) 0.4265(11) 0.244(2) 0.058(9) Uiso d . 1 1

loop_
_atom_site_aniso_label
_atom_site_aniso_U_11
_atom_site_aniso_U_22
_atom_site_aniso_U_33
_atom_site_aniso_U_12
_atom_site_aniso_U_13
_atom_site_aniso_U_23
Cl1 0.0191(2) 0.0264(3) 0.0251(3) 0.0011(2) 0.00162(18) -0.0048(2)
O1 0.0249(7) 0.0190(7) 0.0142(7) -0.0008(6) 0.0009(6) -0.0010(5)
O1W 0.0223(7) 0.0255(8) 0.0185(7) 0.0008(7) 0.0023(6) 0.0008(6)
N1 0.0181(7) 0.0154(8) 0.0128(7) 0.0002(6) 0.0031(6) -0.0004(6)
N2 0.0251(9) 0.0214(9) 0.0147(8) 0.0042(7) 0.0001(7) -0.0008(7)
C1 0.0168(8) 0.0157(9) 0.0130(9) 0.0032(7) 0.0003(7) -0.0015(7)
C2 0.0169(9) 0.0181(10) 0.0168(9) 0.0019(8) 0.0005(7) 0.0008(7)
C3 0.0175(9) 0.0237(10) 0.0187(10) -0.0019(8) 0.0056(8) 0.0020(8)
C4 0.0212(9) 0.0195(10) 0.0204(10) -0.0040(8) 0.0011(8) 0.0025(8)
C5 0.0167(9) 0.0185(10) 0.0172(9) -0.0024(8) -0.0025(8) -0.0017(8)
C6 0.0153(8) 0.0152(9) 0.0176(9) 0.0009(7) -0.0026(7) -0.0032(7)
C7 0.0270(10) 0.0194(10) 0.0275(11) 0.0001(9) -0.0036(9) 0.0012(9)
C8 0.0278(10) 0.0220(11) 0.0329(12) 0.0070(9) -0.0055(10) -0.0075(9)
C9 0.0225(9) 0.0322(12) 0.0259(11) 0.0041(9) 0.0012(9) -0.0100(9)
C10 0.0186(9) 0.0235(10) 0.0179(9) -0.0022(8) 0.0006(8) -0.0043(8)
C11 0.0258(10) 0.0263(11) 0.0164(9) 0.0024(9) 0.0045(8) -0.0007(8)
C12 0.0307(10) 0.0254(11) 0.0165(10) 0.0021(9) -0.0020(8) -0.0042(8)
C13 0.0238(10) 0.0184(10) 0.0256(11) -0.0018(9) -0.0039(8) -0.0011(8)
C14 0.0193(9) 0.0177(10) 0.0197(10) 0.0013(8) 0.0033(7) 0.0025(8)
C15 0.0157(8) 0.0165(9) 0.0153(9) -0.0024(7) 0.0051(7) 0.0006(7)

loop_
_atom_type_symbol
_atom_type_description
_atom_type_scat_dispersion_real
_atom_type_scat_dispersion_imag
_atom_type_scat_source
Cl Cl 0.1484 0.1585 'International Tables Vol C Tables 4.2.6.8 and 6.1.1.4'
O O 0.0106 0.0060 'International Tables Vol C Tables 4.2.6.8 and 6.1.1.4'
N N 0.0061 0.0033 'International Tables Vol C Tables 4.2.6.8 and 6.1.1.4'
C C 0.0033 0.0016 'International Tables Vol C Tables 4.2.6.8 and 6.1.1.4'
H H 0.0000 0.0000 'International Tables Vol C Tables 4.2.6.8 and 6.1.1.4'

loop_
_geom_angle_atom_site_label_1
_geom_angle_atom_site_label_2
_geom_angle_atom_site_label_3
_geom_angle
_geom_angle_publ_flag
C15 O1 H1 110.2(16) ?
H1W O1W H2W 106(2) ?
C15 N1 C6 120.69(14) y
C15 N1 C1 122.19(15) y
C6 N1 C1 116.77(14) y
C15 N2 H1N 124.8(15) ?
C15 N2 H2N 116.1(15) ?
H1N N2 H2N 119(2) ?
C14 C1 C2 122.59(16) ?
C14 C1 N1 120.50(16) ?
C2 C1 N1 116.75(16) ?
C1 C2 C11 117.89(17) ?
C1 C2 C3 118.43(16) ?
C11 C2 C3 123.59(17) ?
C2 C3 C4 111.75(15) ?
C2 C3 H3A 109.3 ?
C4 C3 H3A 109.3 ?
C2 C3 H3B 109.3 ?
C4 C3 H3B 109.3 ?
H3A C3 H3B 107.9 ?
C5 C4 C3 118.47(16) ?
C5 C4 H4A 107.7 ?
C3 C4 H4A 107.7 ?
C5 C4 H4B 107.7 ?
C3 C4 H4B 107.7 ?
H4A C4 H4B 107.1 ?
C6 C5 C7 116.23(17) ?
C6 C5 C4 126.58(17) ?
C7 C5 C4 117.18(17) ?
C10 C6 C5 121.94(18) ?
C10 C6 N1 117.25(17) ?
C5 C6 N1 120.72(16) ?
C8 C7 C5 122.31(19) ?
C8 C7 H7 118.8 ?
C5 C7 H7 118.8 ?
C7 C8 C9 119.86(19) ?
C7 C8 H8 120.1 ?
C9 C8 H8 120.1 ?
C10 C9 C8 119.46(19) ?
C10 C9 H9 120.3 ?
C8 C9 H9 120.3 ?
C9 C10 C6 120.18(19) ?
C9 C10 H10 119.9 ?
C6 C10 H10 119.9 ?
C12 C11 C2 120.39(18) ?
C12 C11 H11 119.8 ?
C2 C11 H11 119.8 ?
C13 C12 C11 120.62(18) ?
C13 C12 H12 119.7 ?
C11 C12 H12 119.7 ?
C12 C13 C14 119.98(18) ?
C12 C13 H13 120.0 ?
C14 C13 H13 120.0 ?
C1 C14 C13 118.52(18) ?
C1 C14 H14 120.7 ?
C13 C14 H14 120.7 ?
O1 C15 N2 121.44(17) y
O1 C15 N1 117.00(16) y
N2 C15 N1 121.53(17) y

loop_
_geom_bond_atom_site_label_1
_geom_bond_atom_site_label_2
_geom_bond_distance
_geom_bond_publ_flag
O1 C15 1.297(2) y
O1 H1 0.97(3) ?
O1W H1W 0.92(3) ?
O1W H2W 0.86(3) ?
N1 C15 1.339(2) y
N1 C6 1.444(2) y
N1 C1 1.449(2) y
N2 C15 1.314(2) y
N2 H1N 0.86(2) ?
N2 H2N 0.89(2) ?
C1 C14 1.384(3) ?
C1 C2 1.388(2) ?
C2 C11 1.392(3) ?
C2 C3 1.502(3) ?
C3 C4 1.533(3) ?
C3 H3A 0.9900 ?
C3 H3B 0.9900 ?
C4 C5 1.518(3) ?
C4 H4A 0.9900 ?
C4 H4B 0.9900 ?
C5 C6 1.396(3) ?
C5 C7 1.404(3) ?
C6 C10 1.390(3) ?
C7 C8 1.381(3) ?
C7 H7 0.9500 ?
C8 C9 1.387(3) ?
C8 H8 0.9500 ?
C9 C10 1.379(3) ?
C9 H9 0.9500 ?
C10 H10 0.9500 ?
C11 C12 1.387(3) ?
C11 H11 0.9500 ?
C12 C13 1.384(3) ?
C12 H12 0.9500 ?
C13 C14 1.390(3) ?
C13 H13 0.9500 ?
C14 H14 0.9500 ?

loop_
_geom_hbond_atom_site_label_D
_geom_hbond_atom_site_label_H
_geom_hbond_atom_site_label_A
_geom_hbond_site_symmetry_A
_geom_hbond_distance_DH
_geom_hbond_distance_HA
_geom_hbond_distance_DA
_geom_hbond_angle_DHA
O1 H1 O1W . 0.97(3) 1.51(3) 2.4807(18) 173(3)
N2 H1N Cl1 . 0.86(2) 2.42(3) 3.2151(19) 153(2)
N2 H2N Cl1 3_566 0.89(2) 2.45(2) 3.3192(18) 168.9(19)
O1W H1W Cl1 3_566 0.92(3) 2.17(3) 3.0513(16) 159(2)
O1W H2W Cl1 3_666 0.86(3) 2.29(3) 3.1084(16) 159(2)

loop_
_geom_torsion_atom_site_label_1
_geom_torsion_atom_site_label_2
_geom_torsion_atom_site_label_3
_geom_torsion_atom_site_label_4
_geom_torsion
C15 N1 C1 C14 -85.0(2)
C6 N1 C1 C14 101.7(2)
C15 N1 C1 C2 99.4(2)
C6 N1 C1 C2 -73.8(2)
C14 C1 C2 C11 0.3(3)
N1 C1 C2 C11 175.75(16)
C14 C1 C2 C3 -176.46(17)
N1 C1 C2 C3 -1.0(2)
C1 C2 C3 C4 71.6(2)
C11 C2 C3 C4 -105.0(2)
C2 C3 C4 C5 -57.9(2)
C3 C4 C5 C6 1.5(3)
C3 C4 C5 C7 -179.22(16)
C7 C5 C6 C10 -1.9(2)
C4 C5 C6 C10 177.41(16)
C7 C5 C6 N1 -178.36(15)
C4 C5 C6 N1 0.9(3)
C15 N1 C6 C10 68.2(2)
C1 N1 C6 C10 -118.44(17)
C15 N1 C6 C5 -115.18(19)
C1 N1 C6 C5 58.2(2)
C6 C5 C7 C8 1.1(3)
C4 C5 C7 C8 -178.24(17)
C5 C7 C8 C9 0.3(3)
C7 C8 C9 C10 -1.1(3)
C8 C9 C10 C6 0.3(3)
C5 C6 C10 C9 1.2(3)
N1 C6 C10 C9 177.79(16)
C1 C2 C11 C12 -0.9(3)
C3 C2 C11 C12 175.67(18)
C2 C11 C12 C13 1.0(3)
C11 C12 C13 C14 -0.4(3)
C2 C1 C14 C13 0.2(3)
N1 C1 C14 C13 -175.05(16)
C12 C13 C14 C1 -0.2(3)
C6 N1 C15 O1 -0.9(2)
C1 N1 C15 O1 -173.93(15)
C6 N1 C15 N2 177.44(17)
C1 N1 C15 N2 4.5(3)
